data_4338899
loop_
_publ_author_name
'Piglosiewicz, Ingmar M.'
'Beckhaus, R\"udiger'
'Wittstock, Gunther'
'Saak, Wolfgang'
'Haase, Detlef'

_publ_section_title
;
 Selective oxidation and reduction of trinuclear titanium(II)
 hexaazatrinaphthylene complexes-synthesis, structure, and electrochemical
 investigations.
;
_journal_issue 18
_journal_name_full 'Inorganic chemistry'
_journal_page_first 7610
_journal_page_last 7620
_journal_paper_doi 10.1021/ic701009u
_journal_volume 46
_journal_year 2007
_chemical_formula_sum 'C32 H32 N4 O Ti'
_chemical_formula_weight 536.52
_chemical_name_systematic
; 
 ? 
;
_space_group_IT_number 14
_symmetry_cell_setting monoclinic
_symmetry_space_group_name_Hall '-P 2ybc'
_symmetry_space_group_name_H-M 'P 1 21/c 1'
_atom_sites_solution_hydrogens geom
_atom_sites_solution_primary direct
_atom_sites_solution_secondary difmap
_audit_creation_method SHELXL-97
_cell_angle_alpha 90.00
_cell_angle_beta 101.172(7)
_cell_angle_gamma 90.00
_cell_formula_units_Z 4
_cell_length_a 12.2222(7)
_cell_length_b 8.5034(3)
_cell_length_c 25.8120(17)
_cell_measurement_temperature 153(2)
_cell_volume 2631.8(3)
_computing_cell_refinement 'IPDS (Stoe, 1999)'
_computing_data_collection 'IPDS (Stoe, 1999)'
_computing_data_reduction 'XRED (Stoe, 1997)'
_computing_molecular_graphics 'Ortep-3 for Windows (Farrugia, 1997)'
_computing_publication_material 'SHELX-97 (Sheldrick, 1997)'
_computing_structure_refinement 'SHELXL-97 (Sheldrick, 1997)'
_computing_structure_solution 'SHELXS-97 (Sheldrick, 1990)'
_diffrn_ambient_temperature 153(2)
_diffrn_measured_fraction_theta_full 0.940
_diffrn_measured_fraction_theta_max 0.940
_diffrn_measurement_device_type 'Stoe IPDS'
_diffrn_radiation_monochromator graphite
_diffrn_radiation_source 'fine-focus sealed tube'
_diffrn_radiation_type MoK\a
_diffrn_radiation_wavelength 0.71073
_diffrn_reflns_av_R_equivalents 0.0904
_diffrn_reflns_av_sigmaI/netI 0.0731
_diffrn_reflns_limit_h_max 15
_diffrn_reflns_limit_h_min -14
_diffrn_reflns_limit_k_max 9
_diffrn_reflns_limit_k_min -9
_diffrn_reflns_limit_l_max 31
_diffrn_reflns_limit_l_min -31
_diffrn_reflns_number 20942
_diffrn_reflns_theta_full 26.05
_diffrn_reflns_theta_max 26.05
_diffrn_reflns_theta_min 2.10
_exptl_absorpt_coefficient_mu 0.359
_exptl_absorpt_correction_T_max 0.9719
_exptl_absorpt_correction_T_min 0.7748
_exptl_absorpt_correction_type numerical
_exptl_absorpt_process_details 'XRED (Stoe, 1997)'
_exptl_crystal_colour brown
_exptl_crystal_density_diffrn 1.354
_exptl_crystal_density_method 'not measured'
_exptl_crystal_description plate
_exptl_crystal_F_000 1128
_exptl_crystal_size_max 0.75
_exptl_crystal_size_mid 0.21
_exptl_crystal_size_min 0.08
_refine_diff_density_max 0.535
_refine_diff_density_min -0.396
_refine_diff_density_rms 0.078
_refine_ls_extinction_method none
_refine_ls_goodness_of_fit_ref 1.054
_refine_ls_hydrogen_treatment constr
_refine_ls_matrix_type full
_refine_ls_number_parameters 345
_refine_ls_number_reflns 4891
_refine_ls_number_restraints 0
_refine_ls_restrained_S_all 1.054
_refine_ls_R_factor_all 0.0876
_refine_ls_R_factor_gt 0.0602
_refine_ls_shift/su_max 0.000
_refine_ls_shift/su_mean 0.000
_refine_ls_structure_factor_coef Fsqd
_refine_ls_weighting_details 'calc w=1/[\s^2^(Fo^2^)+(0.0589P)^2^+4.3635P] where P=(Fo^2^+2Fc^2^)/3'
_refine_ls_weighting_scheme calc
_refine_ls_wR_factor_gt 0.1439
_refine_ls_wR_factor_ref 0.1551
_reflns_number_gt 3367
_reflns_number_total 4891
_reflns_threshold_expression >2sigma(I)
_cod_data_source_file ic701009u-file003.cif
_cod_data_source_block IP212THF
_cod_original_sg_symbol_H-M P21/c
_cod_database_code 4338899

loop_
_symmetry_equiv_pos_as_xyz
'x, y, z'
'-x, y+1/2, -z+1/2'
'-x, -y, -z'
'x, -y-1/2, z-1/2'

loop_
_atom_site_label
_atom_site_type_symbol
_atom_site_fract_x
_atom_site_fract_y
_atom_site_fract_z
_atom_site_U_iso_or_equiv
_atom_site_adp_type
_atom_site_occupancy
_atom_site_symmetry_multiplicity
_atom_site_calc_flag
_atom_site_refinement_flags
Ti1 Ti 0.09379(5) 0.24471(9) 0.15481(2) 0.01671(17) Uani 1 1 d .
N1 N -0.0199(2) 0.3545(4) 0.08792(11) 0.0172(6) Uani 1 1 d .
N2 N -0.1669(2) 0.4478(4) -0.00686(11) 0.0229(7) Uani 1 1 d .
N3 N 0.1349(2) 0.1295(4) 0.08472(11) 0.0183(6) Uani 1 1 d .
N4 N 0.1751(2) 0.0216(4) -0.01481(12) 0.0254(7) Uani 1 1 d .
C1 C -0.0114(3) 0.2955(4) 0.03971(13) 0.0183(8) Uani 1 1 d .
C2 C -0.0864(3) 0.3471(5) -0.00660(13) 0.0224(8) Uani 1 1 d .
H2 H -0.0770 0.3050 -0.0396 0.027 Uiso 1 1 calc R
C3 C -0.1763(3) 0.5115(5) 0.04192(14) 0.0210(8) Uani 1 1 d .
C4 C -0.1027(3) 0.4673(4) 0.08893(13) 0.0196(7) Uani 1 1 d .
C5 C -0.1144(3) 0.5398(5) 0.13660(14) 0.0222(8) Uani 1 1 d .
H5 H -0.0661 0.5111 0.1686 0.027 Uiso 1 1 calc R
C6 C -0.1956(3) 0.6523(5) 0.13700(15) 0.0263(8) Uani 1 1 d .
H6 H -0.2012 0.7029 0.1692 0.032 Uiso 1 1 calc R
C7 C -0.2704(3) 0.6929(5) 0.09031(15) 0.0274(9) Uani 1 1 d .
H7 H -0.3263 0.7698 0.0914 0.033 Uiso 1 1 calc R
C8 C -0.2632(3) 0.6221(5) 0.04314(15) 0.0255(9) Uani 1 1 d .
C9 C -0.3439(3) 0.6609(6) -0.00734(16) 0.0334(10) Uani 1 1 d .
H9A H -0.3917 0.5698 -0.0185 0.050 Uiso 1 1 calc R
H9B H -0.3021 0.6874 -0.0350 0.050 Uiso 1 1 calc R
H9C H -0.3901 0.7507 -0.0013 0.050 Uiso 1 1 calc R
C10 C 0.0736(3) 0.1818(5) 0.03769(13) 0.0196(7) Uani 1 1 d .
C11 C 0.0953(3) 0.1210(5) -0.01055(14) 0.0227(8) Uani 1 1 d .
H11 H 0.0482 0.1551 -0.0423 0.027 Uiso 1 1 calc R
C12 C 0.2402(3) -0.0304(5) 0.03232(14) 0.0231(8) Uani 1 1 d .
C13 C 0.2183(3) 0.0199(4) 0.08194(14) 0.0207(8) Uani 1 1 d .
C14 C 0.2830(3) -0.0451(5) 0.12826(15) 0.0272(9) Uani 1 1 d .
H14 H 0.2687 -0.0166 0.1619 0.033 Uiso 1 1 calc R
C15 C 0.3679(3) -0.1510(5) 0.12440(17) 0.0336(10) Uani 1 1 d .
H15 H 0.4107 -0.1955 0.1556 0.040 Uiso 1 1 calc R
C16 C 0.3912(3) -0.1930(5) 0.07548(17) 0.0340(10) Uani 1 1 d .
H16 H 0.4509 -0.2631 0.0740 0.041 Uiso 1 1 calc R
C17 C 0.3290(3) -0.1345(5) 0.02942(16) 0.0282(9) Uani 1 1 d .
C18 C 0.3528(3) -0.1804(6) -0.02376(17) 0.0375(10) Uani 1 1 d .
H18A H 0.3920 -0.0943 -0.0376 0.056 Uiso 1 1 calc R
H18B H 0.2825 -0.2017 -0.0482 0.056 Uiso 1 1 calc R
H18C H 0.3995 -0.2750 -0.0200 0.056 Uiso 1 1 calc R
C19 C 0.0358(3) -0.0225(5) 0.16821(15) 0.0265(8) Uani 1 1 d .
H19 H 0.0645 -0.1082 0.1513 0.032 Uiso 1 1 calc R
C20 C -0.0611(3) 0.0640(5) 0.14742(14) 0.0280(9) Uani 1 1 d .
H20 H -0.1089 0.0478 0.1142 0.034 Uiso 1 1 calc R
C21 C -0.0739(3) 0.1793(5) 0.18529(14) 0.0254(8) Uani 1 1 d .
H21 H -0.1325 0.2543 0.1820 0.031 Uiso 1 1 calc R
C22 C 0.0144(3) 0.1639(5) 0.22847(14) 0.0267(9) Uani 1 1 d .
H22 H 0.0263 0.2266 0.2595 0.032 Uiso 1 1 calc R
C23 C 0.0827(3) 0.0388(5) 0.21781(14) 0.0274(9) Uani 1 1 d .
H23 H 0.1488 0.0027 0.2403 0.033 Uiso 1 1 calc R
C24 C 0.1607(3) 0.5080(5) 0.17656(16) 0.0300(9) Uani 1 1 d .
H24 H 0.1107 0.5946 0.1710 0.036 Uiso 1 1 calc R
C25 C 0.2208(3) 0.4481(5) 0.13944(14) 0.0276(9) Uani 1 1 d .
H25 H 0.2183 0.4860 0.1046 0.033 Uiso 1 1 calc R
C26 C 0.2856(3) 0.3209(5) 0.16393(16) 0.0282(9) Uani 1 1 d .
H26 H 0.3347 0.2581 0.1483 0.034 Uiso 1 1 calc R
C27 C 0.2652(3) 0.3030(5) 0.21498(15) 0.0288(9) Uani 1 1 d .
H27 H 0.2982 0.2264 0.2400 0.035 Uiso 1 1 calc R
C28 C 0.1868(3) 0.4186(5) 0.22301(15) 0.0293(9) Uani 1 1 d .
H28 H 0.1574 0.4330 0.2541 0.035 Uiso 1 1 calc R
C29 C 0.6197(6) 0.2563(9) 0.2309(2) 0.0721(18) Uani 1 1 d .
H29A H 0.5546 0.2342 0.2474 0.086 Uiso 1 1 calc R
H29B H 0.6855 0.2015 0.2515 0.086 Uiso 1 1 calc R
C30 C 0.5970(4) 0.1996(7) 0.1730(3) 0.0645(17) Uani 1 1 d .
H30A H 0.6611 0.1400 0.1648 0.077 Uiso 1 1 calc R
H30B H 0.5292 0.1333 0.1650 0.077 Uiso 1 1 calc R
C31 C 0.5808(4) 0.3518(7) 0.14320(19) 0.0538(14) Uani 1 1 d .
H31A H 0.5130 0.3475 0.1151 0.065 Uiso 1 1 calc R
H31B H 0.6459 0.3745 0.1268 0.065 Uiso 1 1 calc R
C32 C 0.5690(4) 0.4757(7) 0.18356(19) 0.0497(13) Uani 1 1 d .
H32A H 0.5938 0.5798 0.1731 0.060 Uiso 1 1 calc R
H32B H 0.4908 0.4838 0.1884 0.060 Uiso 1 1 calc R
O1 O 0.6396(3) 0.4206(5) 0.23009(15) 0.0639(11) Uani 1 1 d .

loop_
_atom_site_aniso_label
_atom_site_aniso_U_11
_atom_site_aniso_U_22
_atom_site_aniso_U_33
_atom_site_aniso_U_23
_atom_site_aniso_U_13
_atom_site_aniso_U_12
Ti1 0.0168(3) 0.0173(4) 0.0156(3) 0.0010(3) 0.00181(19) -0.0017(3)
N1 0.0152(13) 0.0177(19) 0.0184(14) 0.0013(12) 0.0025(10) -0.0024(11)
N2 0.0224(15) 0.023(2) 0.0224(15) 0.0047(13) 0.0022(12) -0.0013(13)
N3 0.0150(13) 0.0204(19) 0.0199(14) -0.0003(12) 0.0042(11) -0.0008(11)
N4 0.0236(15) 0.025(2) 0.0285(17) -0.0045(14) 0.0077(12) -0.0057(13)
C1 0.0182(16) 0.018(2) 0.0182(16) 0.0003(13) 0.0026(12) -0.0071(13)
C2 0.0253(18) 0.023(2) 0.0182(17) 0.0003(14) 0.0031(13) -0.0077(15)
C3 0.0169(16) 0.022(2) 0.0234(18) 0.0037(15) 0.0034(13) -0.0035(14)
C4 0.0166(15) 0.018(2) 0.0234(18) 0.0021(14) 0.0034(13) -0.0032(14)
C5 0.0189(16) 0.026(2) 0.0212(17) -0.0002(15) 0.0026(13) 0.0016(14)
C6 0.0259(18) 0.023(2) 0.032(2) -0.0024(16) 0.0095(15) -0.0013(15)
C7 0.0195(17) 0.024(2) 0.040(2) 0.0040(16) 0.0094(15) 0.0058(14)
C8 0.0193(17) 0.028(3) 0.029(2) 0.0097(16) 0.0038(14) -0.0013(15)
C9 0.0212(18) 0.037(3) 0.039(2) 0.0100(19) -0.0021(16) 0.0050(17)
C10 0.0204(16) 0.018(2) 0.0196(17) 0.0012(14) 0.0026(13) -0.0077(14)
C11 0.0227(17) 0.026(2) 0.0195(17) -0.0019(15) 0.0040(13) -0.0052(15)
C12 0.0211(17) 0.019(2) 0.0307(19) -0.0029(15) 0.0076(14) -0.0069(14)
C13 0.0207(16) 0.013(2) 0.0293(19) -0.0016(14) 0.0064(14) -0.0017(14)
C14 0.0272(18) 0.028(3) 0.0257(19) 0.0008(16) 0.0047(15) 0.0045(16)
C15 0.027(2) 0.031(3) 0.040(2) 0.0007(19) 0.0009(16) 0.0070(17)
C16 0.0259(19) 0.030(3) 0.046(2) -0.0035(18) 0.0077(17) 0.0054(16)
C17 0.0222(18) 0.025(3) 0.039(2) -0.0099(17) 0.0093(16) -0.0052(15)
C18 0.032(2) 0.040(3) 0.045(2) -0.010(2) 0.0170(18) 0.0008(19)
C19 0.035(2) 0.014(2) 0.034(2) 0.0019(15) 0.0154(16) -0.0040(15)
C20 0.0261(18) 0.032(3) 0.0240(19) 0.0032(16) 0.0013(14) -0.0130(16)
C21 0.0215(17) 0.028(2) 0.029(2) 0.0074(16) 0.0110(14) -0.0016(15)
C22 0.034(2) 0.029(2) 0.0198(18) 0.0032(16) 0.0105(15) -0.0072(17)
C23 0.0274(19) 0.029(3) 0.0263(19) 0.0134(16) 0.0060(15) 0.0015(16)
C24 0.0222(18) 0.019(2) 0.046(2) -0.0023(17) -0.0013(16) -0.0036(15)
C25 0.0253(18) 0.034(3) 0.0223(18) 0.0027(16) 0.0014(14) -0.0166(16)
C26 0.0165(17) 0.029(2) 0.039(2) -0.0081(18) 0.0053(15) -0.0054(15)
C27 0.0263(19) 0.026(3) 0.028(2) 0.0035(16) -0.0101(15) -0.0057(15)
C28 0.0290(19) 0.033(3) 0.0257(19) -0.0108(17) 0.0053(15) -0.0120(17)
C29 0.085(4) 0.072(5) 0.057(3) 0.017(3) 0.009(3) 0.023(4)
C30 0.034(3) 0.052(4) 0.107(5) -0.016(3) 0.013(3) -0.004(2)
C31 0.053(3) 0.069(4) 0.041(3) -0.011(2) 0.014(2) -0.015(3)
C32 0.044(3) 0.051(4) 0.053(3) -0.002(2) 0.004(2) -0.012(2)
O1 0.053(2) 0.063(3) 0.064(2) -0.006(2) -0.0167(18) -0.0033(19)

loop_
_atom_type_symbol
_atom_type_description
_atom_type_scat_dispersion_real
_atom_type_scat_dispersion_imag
_atom_type_scat_source
C C 0.0033 0.0016 'International Tables Vol C Tables 4.2.6.8 and 6.1.1.4'
H H 0.0000 0.0000 'International Tables Vol C Tables 4.2.6.8 and 6.1.1.4'
N N 0.0061 0.0033 'International Tables Vol C Tables 4.2.6.8 and 6.1.1.4'
O O 0.0106 0.0060 'International Tables Vol C Tables 4.2.6.8 and 6.1.1.4'
Ti Ti 0.2776 0.4457 'International Tables Vol C Tables 4.2.6.8 and 6.1.1.4'

loop_
_geom_angle_atom_site_label_1
_geom_angle_atom_site_label_2
_geom_angle_atom_site_label_3
_geom_angle
N3 Ti1 N1 75.78(11)
N3 Ti1 C22 135.80(13)
N1 Ti1 C22 116.90(12)
N3 Ti1 C26 80.00(12)
N1 Ti1 C26 114.73(13)
C22 Ti1 C26 122.52(13)
N3 Ti1 C21 120.82(12)
N1 Ti1 C21 84.61(11)
C22 Ti1 C21 33.93(12)
C26 Ti1 C21 155.66(13)
N3 Ti1 C27 108.27(12)
N1 Ti1 C27 139.19(13)
C22 Ti1 C27 89.01(13)
C26 Ti1 C27 33.78(13)
C21 Ti1 C27 121.91(13)
N3 Ti1 C25 85.82(12)
N1 Ti1 C25 83.99(12)
C22 Ti1 C25 135.22(14)
C26 Ti1 C25 34.24(14)
C21 Ti1 C25 147.12(15)
C27 Ti1 C25 56.61(13)
N3 Ti1 C28 136.36(12)
N1 Ti1 C28 116.70(14)
C22 Ti1 C28 78.62(14)
C26 Ti1 C28 56.54(13)
C21 Ti1 C28 102.42(13)
C27 Ti1 C28 34.19(14)
C25 Ti1 C28 56.72(13)
N3 Ti1 C23 106.42(13)
N1 Ti1 C23 136.64(12)
C22 Ti1 C23 34.16(14)
C26 Ti1 C23 108.13(14)
C21 Ti1 C23 56.45(13)
C27 Ti1 C23 82.51(13)
C25 Ti1 C23 139.01(13)
C28 Ti1 C23 91.89(14)
N3 Ti1 C24 118.93(13)
N1 Ti1 C24 85.57(12)
C22 Ti1 C24 104.63(14)
C26 Ti1 C24 56.35(14)
C21 Ti1 C24 114.30(14)
C27 Ti1 C24 56.29(13)
C25 Ti1 C24 34.04(14)
C28 Ti1 C24 33.85(14)
C23 Ti1 C24 125.30(14)
N3 Ti1 C20 87.26(12)
N1 Ti1 C20 80.93(12)
C22 Ti1 C20 56.56(13)
C26 Ti1 C20 156.17(15)
C21 Ti1 C20 34.16(14)
C27 Ti1 C20 138.83(13)
C25 Ti1 C20 164.56(12)
C28 Ti1 C20 134.39(13)
C23 Ti1 C20 56.36(13)
C24 Ti1 C20 146.46(14)
N3 Ti1 C19 79.60(12)
N1 Ti1 C19 110.59(12)
C22 Ti1 C19 56.20(14)
C26 Ti1 C19 123.08(14)
C21 Ti1 C19 56.23(14)
C27 Ti1 C19 110.05(14)
C25 Ti1 C19 155.79(14)
C28 Ti1 C19 125.49(14)
C23 Ti1 C19 33.61(13)
C24 Ti1 C19 158.72(14)
C20 Ti1 C19 33.84(13)
C1 N1 C4 116.9(3)
C1 N1 Ti1 114.3(2)
C4 N1 Ti1 128.7(2)
C2 N2 C3 116.4(3)
C10 N3 C13 116.8(3)
C10 N3 Ti1 114.3(2)
C13 N3 Ti1 128.8(2)
C11 N4 C12 116.1(3)
N1 C1 C2 120.0(3)
N1 C1 C10 117.8(3)
C2 C1 C10 122.1(3)
N2 C2 C1 124.6(3)
N2 C3 C4 121.4(3)
N2 C3 C8 117.9(3)
C4 C3 C8 120.6(3)
N1 C4 C5 120.8(3)
N1 C4 C3 120.6(3)
C5 C4 C3 118.6(3)
C6 C5 C4 120.3(3)
C5 C6 C7 120.8(4)
C8 C7 C6 120.6(4)
C7 C8 C3 118.9(3)
C7 C8 C9 121.7(4)
C3 C8 C9 119.4(3)
N3 C10 C11 119.7(3)
N3 C10 C1 117.6(3)
C11 C10 C1 122.6(3)
N4 C11 C10 125.2(3)
N4 C12 C17 117.9(3)
N4 C12 C13 121.1(3)
C17 C12 C13 121.0(3)
N3 C13 C14 120.9(3)
N3 C13 C12 120.9(3)
C14 C13 C12 118.2(3)
C15 C14 C13 119.7(4)
C14 C15 C16 121.1(4)
C17 C16 C15 121.1(4)
C16 C17 C12 118.8(4)
C16 C17 C18 121.5(4)
C12 C17 C18 119.7(4)
C23 C19 C20 108.6(4)
C23 C19 Ti1 72.7(2)
C20 C19 Ti1 72.8(2)
C19 C20 C21 107.2(3)
C19 C20 Ti1 73.4(2)
C21 C20 Ti1 72.2(2)
C22 C21 C20 108.3(3)
C22 C21 Ti1 72.93(19)
C20 C21 Ti1 73.6(2)
C21 C22 C23 108.0(3)
C21 C22 Ti1 73.1(2)
C23 C22 Ti1 73.5(2)
C19 C23 C22 107.8(3)
C19 C23 Ti1 73.7(2)
C22 C23 Ti1 72.4(2)
C28 C24 C25 108.8(4)
C28 C24 Ti1 73.0(2)
C25 C24 Ti1 72.8(2)
C24 C25 C26 107.0(3)
C24 C25 Ti1 73.1(2)
C26 C25 Ti1 72.5(2)
C27 C26 C25 108.6(3)
C27 C26 Ti1 73.4(2)
C25 C26 Ti1 73.2(2)
C26 C27 C28 108.2(3)
C26 C27 Ti1 72.9(2)
C28 C27 Ti1 73.0(2)
C24 C28 C27 107.4(3)
C24 C28 Ti1 73.2(2)
C27 C28 Ti1 72.8(2)
O1 C29 C30 106.9(5)
C31 C30 C29 102.0(5)
C30 C31 C32 105.7(4)
O1 C32 C31 103.3(5)
C32 O1 C29 105.1(4)

loop_
_geom_bond_atom_site_label_1
_geom_bond_atom_site_label_2
_geom_bond_distance
Ti1 N3 2.200(3)
Ti1 N1 2.203(3)
Ti1 C22 2.397(3)
Ti1 C26 2.399(3)
Ti1 C21 2.399(3)
Ti1 C27 2.405(3)
Ti1 C25 2.408(4)
Ti1 C28 2.409(4)
Ti1 C23 2.411(4)
Ti1 C24 2.412(4)
Ti1 C20 2.417(4)
Ti1 C19 2.425(4)
N1 C1 1.364(4)
N1 C4 1.398(5)
N2 C2 1.303(5)
N2 C3 1.396(5)
N3 C10 1.371(4)
N3 C13 1.393(5)
N4 C11 1.312(5)
N4 C12 1.390(5)
C1 C2 1.427(5)
C1 C10 1.428(5)
C3 C4 1.414(5)
C3 C8 1.424(5)
C4 C5 1.408(5)
C5 C6 1.381(5)
C6 C7 1.407(5)
C7 C8 1.376(6)
C8 C9 1.510(5)
C10 C11 1.419(5)
C12 C17 1.414(5)
C12 C13 1.424(5)
C13 C14 1.412(5)
C14 C15 1.392(6)
C15 C16 1.393(6)
C16 C17 1.374(6)
C17 C18 1.509(5)
C19 C23 1.398(6)
C19 C20 1.409(6)
C20 C21 1.415(6)
C21 C22 1.399(5)
C22 C23 1.412(6)
C24 C28 1.403(6)
C24 C25 1.411(6)
C25 C26 1.415(6)
C26 C27 1.396(6)
C27 C28 1.415(6)
C29 O1 1.419(8)
C29 C30 1.545(8)
C30 C31 1.498(8)
C31 C32 1.509(7)
C32 O1 1.416(6)

loop_
_geom_torsion_atom_site_label_1
_geom_torsion_atom_site_label_2
_geom_torsion_atom_site_label_3
_geom_torsion_atom_site_label_4
_geom_torsion
N3 Ti1 N1 C1 2.3(2)
C22 Ti1 N1 C1 -132.2(2)
C26 Ti1 N1 C1 74.0(3)
C21 Ti1 N1 C1 -121.4(2)
C27 Ti1 N1 C1 103.9(3)
C25 Ti1 N1 C1 89.5(2)
C28 Ti1 N1 C1 137.3(2)
C23 Ti1 N1 C1 -96.7(3)
C24 Ti1 N1 C1 123.6(2)
C20 Ti1 N1 C1 -87.2(2)
C19 Ti1 N1 C1 -70.6(2)
N3 Ti1 N1 C4 177.8(3)
C22 Ti1 N1 C4 43.3(3)
C26 Ti1 N1 C4 -110.5(3)
C21 Ti1 N1 C4 54.1(3)
C27 Ti1 N1 C4 -80.6(3)
C25 Ti1 N1 C4 -95.0(3)
C28 Ti1 N1 C4 -47.1(3)
C23 Ti1 N1 C4 78.8(3)
C24 Ti1 N1 C4 -60.9(3)
C20 Ti1 N1 C4 88.3(3)
C19 Ti1 N1 C4 104.9(3)
N1 Ti1 N3 C10 0.5(2)
C22 Ti1 N3 C10 114.6(3)
C26 Ti1 N3 C10 -118.4(3)
C21 Ti1 N3 C10 75.2(3)
C27 Ti1 N3 C10 -137.1(2)
C25 Ti1 N3 C10 -84.3(2)
C28 Ti1 N3 C10 -113.4(3)
C23 Ti1 N3 C10 135.5(2)
C24 Ti1 N3 C10 -76.1(3)
C20 Ti1 N3 C10 81.9(2)
C19 Ti1 N3 C10 115.1(2)
N1 Ti1 N3 C13 176.0(3)
C22 Ti1 N3 C13 -69.9(3)
C26 Ti1 N3 C13 57.1(3)
C21 Ti1 N3 C13 -109.3(3)
C27 Ti1 N3 C13 38.4(3)
C25 Ti1 N3 C13 91.2(3)
C28 Ti1 N3 C13 62.1(4)
C23 Ti1 N3 C13 -49.0(3)
C24 Ti1 N3 C13 99.4(3)
C20 Ti1 N3 C13 -102.6(3)
C19 Ti1 N3 C13 -69.4(3)
C4 N1 C1 C2 -1.2(5)
Ti1 N1 C1 C2 174.9(2)
C4 N1 C1 C10 179.2(3)
Ti1 N1 C1 C10 -4.8(4)
C3 N2 C2 C1 2.1(5)
N1 C1 C2 N2 -1.3(5)
C10 C1 C2 N2 178.4(3)
C2 N2 C3 C4 -0.6(5)
C2 N2 C3 C8 179.9(3)
C1 N1 C4 C5 -177.1(3)
Ti1 N1 C4 C5 7.4(5)
C1 N1 C4 C3 2.6(5)
Ti1 N1 C4 C3 -172.9(2)
N2 C3 C4 N1 -1.8(5)
C8 C3 C4 N1 177.7(3)
N2 C3 C4 C5 177.9(3)
C8 C3 C4 C5 -2.6(5)
N1 C4 C5 C6 179.3(3)
C3 C4 C5 C6 -0.4(5)
C4 C5 C6 C7 2.1(6)
C5 C6 C7 C8 -0.6(6)
C6 C7 C8 C3 -2.4(6)
C6 C7 C8 C9 178.7(4)
N2 C3 C8 C7 -176.5(3)
C4 C3 C8 C7 4.0(5)
N2 C3 C8 C9 2.4(5)
C4 C3 C8 C9 -177.1(3)
C13 N3 C10 C11 1.5(5)
Ti1 N3 C10 C11 177.5(3)
C13 N3 C10 C1 -179.3(3)
Ti1 N3 C10 C1 -3.2(4)
N1 C1 C10 N3 5.4(5)
C2 C1 C10 N3 -174.2(3)
N1 C1 C10 C11 -175.3(3)
C2 C1 C10 C11 5.0(5)
C12 N4 C11 C10 2.1(5)
N3 C10 C11 N4 -3.8(6)
C1 C10 C11 N4 177.0(3)
C11 N4 C12 C17 -178.3(3)
C11 N4 C12 C13 1.4(5)
C10 N3 C13 C14 -177.6(3)
Ti1 N3 C13 C14 6.9(5)
C10 N3 C13 C12 1.9(5)
Ti1 N3 C13 C12 -173.5(2)
N4 C12 C13 N3 -3.5(5)
C17 C12 C13 N3 176.2(3)
N4 C12 C13 C14 176.0(3)
C17 C12 C13 C14 -4.2(5)
N3 C13 C14 C15 -178.2(4)
C12 C13 C14 C15 2.2(6)
C13 C14 C15 C16 0.7(6)
C14 C15 C16 C17 -1.8(7)
C15 C16 C17 C12 -0.1(6)
C15 C16 C17 C18 -179.4(4)
N4 C12 C17 C16 -177.0(4)
C13 C12 C17 C16 3.2(6)
N4 C12 C17 C18 2.2(5)
C13 C12 C17 C18 -177.6(4)
N3 Ti1 C19 C23 142.7(2)
N1 Ti1 C19 C23 -146.9(2)
C22 Ti1 C19 C23 -37.6(2)
C26 Ti1 C19 C23 72.0(3)
C21 Ti1 C19 C23 -78.8(2)
C27 Ti1 C19 C23 36.9(3)
C25 Ti1 C19 C23 88.8(4)
C28 Ti1 C19 C23 2.1(3)
C24 Ti1 C19 C23 -9.4(5)
C20 Ti1 C19 C23 -116.5(3)
N3 Ti1 C19 C20 -100.7(2)
N1 Ti1 C19 C20 -30.4(2)
C22 Ti1 C19 C20 78.9(2)
C26 Ti1 C19 C20 -171.5(2)
C21 Ti1 C19 C20 37.8(2)
C27 Ti1 C19 C20 153.4(2)
C25 Ti1 C19 C20 -154.6(3)
C28 Ti1 C19 C20 118.7(2)
C23 Ti1 C19 C20 116.5(3)
C24 Ti1 C19 C20 107.2(4)
C23 C19 C20 C21 -0.5(4)
Ti1 C19 C20 C21 -64.8(3)
C23 C19 C20 Ti1 64.3(3)
N3 Ti1 C20 C19 75.3(2)
N1 Ti1 C20 C19 151.4(2)
C22 Ti1 C20 C19 -77.8(2)
C26 Ti1 C20 C19 17.9(4)
C21 Ti1 C20 C19 -114.9(3)
C27 Ti1 C20 C19 -39.6(3)
C25 Ti1 C20 C19 138.7(5)
C28 Ti1 C20 C19 -89.9(3)
C23 Ti1 C20 C19 -36.5(2)
C24 Ti1 C20 C19 -141.1(3)
N3 Ti1 C20 C21 -169.8(2)
N1 Ti1 C20 C21 -93.8(2)
C22 Ti1 C20 C21 37.1(2)
C26 Ti1 C20 C21 132.8(3)
C27 Ti1 C20 C21 75.2(3)
C25 Ti1 C20 C21 -106.4(5)
C28 Ti1 C20 C21 24.9(3)
C23 Ti1 C20 C21 78.4(2)
C24 Ti1 C20 C21 -26.2(4)
C19 Ti1 C20 C21 114.9(3)
C19 C20 C21 C22 0.3(4)
Ti1 C20 C21 C22 -65.2(3)
C19 C20 C21 Ti1 65.5(3)
N3 Ti1 C21 C22 127.5(2)
N1 Ti1 C21 C22 -162.6(3)
C26 Ti1 C21 C22 -18.4(5)
C27 Ti1 C21 C22 -15.8(3)
C25 Ti1 C21 C22 -92.5(3)
C28 Ti1 C21 C22 -46.4(3)
C23 Ti1 C21 C22 37.5(2)
C24 Ti1 C21 C22 -79.9(3)
C20 Ti1 C21 C22 115.6(4)
C19 Ti1 C21 C22 78.2(3)
N3 Ti1 C21 C20 11.9(3)
N1 Ti1 C21 C20 81.8(2)
C22 Ti1 C21 C20 -115.6(4)
C26 Ti1 C21 C20 -134.0(4)
C27 Ti1 C21 C20 -131.4(2)
C25 Ti1 C21 C20 151.9(2)
C28 Ti1 C21 C20 -162.0(2)
C23 Ti1 C21 C20 -78.1(3)
C24 Ti1 C21 C20 164.4(2)
C19 Ti1 C21 C20 -37.4(2)
C20 C21 C22 C23 -0.1(4)
Ti1 C21 C22 C23 -65.7(3)
C20 C21 C22 Ti1 65.7(3)
N3 Ti1 C22 C21 -77.8(3)
N1 Ti1 C22 C21 19.5(3)
C26 Ti1 C22 C21 171.1(2)
C27 Ti1 C22 C21 166.6(3)
C25 Ti1 C22 C21 129.6(3)
C28 Ti1 C22 C21 133.8(3)
C23 Ti1 C22 C21 -115.3(3)
C24 Ti1 C22 C21 112.0(3)
C20 Ti1 C22 C21 -37.4(2)
C19 Ti1 C22 C21 -78.3(3)
N3 Ti1 C22 C23 37.5(3)
N1 Ti1 C22 C23 134.8(2)
C26 Ti1 C22 C23 -73.6(3)
C21 Ti1 C22 C23 115.3(3)
C27 Ti1 C22 C23 -78.1(2)
C25 Ti1 C22 C23 -115.1(3)
C28 Ti1 C22 C23 -110.9(2)
C24 Ti1 C22 C23 -132.8(2)
C20 Ti1 C22 C23 77.9(3)
C19 Ti1 C22 C23 37.0(2)
C20 C19 C23 C22 0.4(4)
Ti1 C19 C23 C22 64.8(3)
C20 C19 C23 Ti1 -64.4(3)
C21 C22 C23 C19 -0.2(4)
Ti1 C22 C23 C19 -65.7(3)
C21 C22 C23 Ti1 65.5(3)
N3 Ti1 C23 C19 -38.4(2)
N1 Ti1 C23 C19 48.1(3)
C22 Ti1 C23 C19 115.3(3)
C26 Ti1 C23 C19 -123.0(2)
C21 Ti1 C23 C19 78.0(2)
C27 Ti1 C23 C19 -145.3(2)
C25 Ti1 C23 C19 -141.3(2)
C28 Ti1 C23 C19 -178.3(2)
C24 Ti1 C23 C19 175.8(2)
C20 Ti1 C23 C19 36.8(2)
N3 Ti1 C23 C22 -153.7(2)
N1 Ti1 C23 C22 -67.2(3)
C26 Ti1 C23 C22 121.7(2)
C21 Ti1 C23 C22 -37.3(2)
C27 Ti1 C23 C22 99.4(2)
C25 Ti1 C23 C22 103.4(3)
C28 Ti1 C23 C22 66.4(2)
C24 Ti1 C23 C22 60.5(3)
C20 Ti1 C23 C22 -78.6(2)
C19 Ti1 C23 C22 -115.3(3)
N3 Ti1 C24 C28 -131.3(2)
N1 Ti1 C24 C28 157.6(2)
C22 Ti1 C24 C28 40.9(2)
C26 Ti1 C24 C28 -78.7(2)
C21 Ti1 C24 C28 75.6(2)
C27 Ti1 C24 C28 -37.8(2)
C25 Ti1 C24 C28 -116.6(3)
C23 Ti1 C24 C28 10.6(3)
C20 Ti1 C24 C28 91.4(3)
C19 Ti1 C24 C28 16.9(5)
N3 Ti1 C24 C25 -14.7(3)
N1 Ti1 C24 C25 -85.8(2)
C22 Ti1 C24 C25 157.5(2)
C26 Ti1 C24 C25 37.9(2)
C21 Ti1 C24 C25 -167.9(2)
C27 Ti1 C24 C25 78.8(2)
C28 Ti1 C24 C25 116.6(3)
C23 Ti1 C24 C25 127.2(2)
C20 Ti1 C24 C25 -152.1(2)
C19 Ti1 C24 C25 133.5(4)
C28 C24 C25 C26 -0.5(4)
Ti1 C24 C25 C26 -65.1(3)
C28 C24 C25 Ti1 64.6(3)
N3 Ti1 C25 C24 167.1(2)
N1 Ti1 C25 C24 91.0(2)
C22 Ti1 C25 C24 -31.7(3)
C26 Ti1 C25 C24 -114.6(3)
C21 Ti1 C25 C24 20.7(4)
C27 Ti1 C25 C24 -77.8(2)
C28 Ti1 C25 C24 -36.6(2)
C23 Ti1 C25 C24 -82.5(3)
C20 Ti1 C25 C24 103.5(6)
C19 Ti1 C25 C24 -140.1(3)
N3 Ti1 C25 C26 -78.3(2)
N1 Ti1 C25 C26 -154.5(2)
C22 Ti1 C25 C26 82.9(3)
C21 Ti1 C25 C26 135.2(3)
C27 Ti1 C25 C26 36.8(2)
C28 Ti1 C25 C26 78.0(2)
C23 Ti1 C25 C26 32.0(3)
C24 Ti1 C25 C26 114.6(3)
C20 Ti1 C25 C26 -141.9(5)
C19 Ti1 C25 C26 -25.5(4)
C24 C25 C26 C27 0.2(4)
Ti1 C25 C26 C27 -65.4(3)
C24 C25 C26 Ti1 65.5(3)
N3 Ti1 C26 C27 -146.7(3)
N1 Ti1 C26 C27 144.1(2)
C22 Ti1 C26 C27 -8.1(3)
C21 Ti1 C26 C27 4.0(5)
C25 Ti1 C26 C27 115.9(3)
C28 Ti1 C26 C27 37.3(2)
C23 Ti1 C26 C27 -42.6(3)
C24 Ti1 C26 C27 78.2(3)
C20 Ti1 C26 C27 -88.1(4)
C19 Ti1 C26 C27 -76.2(3)
N3 Ti1 C26 C25 97.3(2)
N1 Ti1 C26 C25 28.2(3)
C22 Ti1 C26 C25 -124.0(2)
C21 Ti1 C26 C25 -111.9(4)
C27 Ti1 C26 C25 -115.9(3)
C28 Ti1 C26 C25 -78.6(3)
C23 Ti1 C26 C25 -158.5(2)
C24 Ti1 C26 C25 -37.7(2)
C20 Ti1 C26 C25 156.0(3)
C19 Ti1 C26 C25 167.8(2)
C25 C26 C27 C28 0.3(4)
Ti1 C26 C27 C28 -65.0(3)
C25 C26 C27 Ti1 65.3(3)
N3 Ti1 C27 C26 34.7(3)
N1 Ti1 C27 C26 -54.6(3)
C22 Ti1 C27 C26 173.2(3)
C21 Ti1 C27 C26 -178.1(2)
C25 Ti1 C27 C26 -37.3(2)
C28 Ti1 C27 C26 -115.8(4)
C23 Ti1 C27 C26 139.5(3)
C24 Ti1 C27 C26 -78.4(3)
C20 Ti1 C27 C26 142.2(3)
C19 Ti1 C27 C26 120.0(2)
N3 Ti1 C27 C28 150.5(2)
N1 Ti1 C27 C28 61.2(3)
C22 Ti1 C27 C28 -71.0(3)
C26 Ti1 C27 C28 115.8(4)
C21 Ti1 C27 C28 -62.2(3)
C25 Ti1 C27 C28 78.5(3)
C23 Ti1 C27 C28 -104.6(2)
C24 Ti1 C27 C28 37.4(2)
C20 Ti1 C27 C28 -102.0(3)
C19 Ti1 C27 C28 -124.2(2)
C25 C24 C28 C27 0.7(4)
Ti1 C24 C28 C27 65.2(3)
C25 C24 C28 Ti1 -64.5(3)
C26 C27 C28 C24 -0.6(4)
Ti1 C27 C28 C24 -65.5(3)
C26 C27 C28 Ti1 64.9(3)
N3 Ti1 C28 C24 72.2(3)
N1 Ti1 C28 C24 -25.2(3)
C22 Ti1 C28 C24 -139.7(2)
C26 Ti1 C28 C24 78.1(2)
C21 Ti1 C28 C24 -115.3(2)
C27 Ti1 C28 C24 114.9(3)
C25 Ti1 C28 C24 36.8(2)
C23 Ti1 C28 C24 -171.4(2)
C20 Ti1 C28 C24 -129.4(2)
C19 Ti1 C28 C24 -172.5(2)
N3 Ti1 C28 C27 -42.7(3)
N1 Ti1 C28 C27 -140.1(2)
C22 Ti1 C28 C27 105.4(3)
C26 Ti1 C28 C27 -36.9(2)
C21 Ti1 C28 C27 129.7(2)
C25 Ti1 C28 C27 -78.2(2)
C23 Ti1 C28 C27 73.7(2)
C24 Ti1 C28 C27 -114.9(3)
C20 Ti1 C28 C27 115.7(3)
C19 Ti1 C28 C27 72.5(3)
O1 C29 C30 C31 -12.6(6)
C29 C30 C31 C32 -12.4(5)
C30 C31 C32 O1 33.5(5)
C31 C32 O1 C29 -42.0(5)
C30 C29 O1 C32 34.6(6)
